data_4311791
loop_
_publ_author_name
'Neil D. Draper'
'Raymond J. Batchelor'
'Pedro M. Aguiar'
'Scott Kroeker'
'Daniel B. Leznoff'

_publ_contact_author_address
; 
Chemistry Department
Simon Fraser University
8888 University Drive
Burnaby, BC
Canada, V5A 1S6
;
_publ_contact_author_email dleznoff@sfu.ca
_publ_contact_author_fax 604-291-3765
_publ_contact_author_name 'D. B. Leznoff'
_publ_contact_author_phone 604-291-4887
_publ_section_title
;
 Factors Affecting the Solid-State Structure and Dimensionality of Mercury
 Cyanide/Chloride Double Salts, and NMR Characterization of Coordination
 Geometries
;
_journal_name_full 'Inorganic Chemistry'
_journal_page_first 6557
_journal_page_last 6567
_journal_paper_doi 10.1021/ic049792e
_journal_volume 43
_journal_year 2004
_chemical_compound_source
;
?
;
_chemical_formula_moiety ' C18 H37 Cl1 Hg1 N3 O0.50 '
_chemical_formula_sum 'C18 H37 Cl Hg N3 O0.5'
_chemical_formula_weight 539.55
_chemical_name_systematic
; 
? 
;
_space_group_IT_number 14
_symmetry_cell_setting monoclinic
_symmetry_space_group_name_Hall '-P 2yn'
_symmetry_space_group_name_H-M 'P 1 21/n 1'
_atom_sites_solution_hydrogens geom
_atom_sites_solution_primary direct
_cell_angle_alpha 90
_cell_angle_beta 94.189(14)
_cell_angle_gamma 90
_cell_formula_units_Z 4
_cell_length_a 12.580(2)
_cell_length_b 14.710(4)
_cell_length_c 13.075(2)
_cell_measurement_reflns_used 28
_cell_measurement_temperature 293
_cell_measurement_theta_max 16
_cell_measurement_theta_min 15
_cell_volume 2413.1(8)
_diffrn_ambient_temperature 293
_diffrn_measured_fraction_theta_full 1.000
_diffrn_measured_fraction_theta_max 1.000
_diffrn_measurement_device_type
; 
Enraf-Nonius CAD4 
;
_diffrn_measurement_method \w/2\q
_diffrn_radiation_monochromator graphite
_diffrn_radiation_type 'Mo K\a'
_diffrn_radiation_wavelength 0.71073
_diffrn_reflns_av_R_equivalents 0.00
_diffrn_reflns_limit_h_max 13
_diffrn_reflns_limit_h_min -13
_diffrn_reflns_limit_k_max 15
_diffrn_reflns_limit_k_min 0
_diffrn_reflns_limit_l_max 14
_diffrn_reflns_limit_l_min 0
_diffrn_reflns_number 3384
_diffrn_reflns_theta_full 22.544
_diffrn_reflns_theta_max 22.544
_diffrn_reflns_theta_min 2.087
_diffrn_standards_decay_% 2.51
_diffrn_standards_interval_count 25
_diffrn_standards_interval_time 100
_diffrn_standards_number 2
_exptl_absorpt_coefficient_mu 6.495
_exptl_absorpt_correction_T_max 0.3599
_exptl_absorpt_correction_T_min 0.2694
_exptl_absorpt_correction_type psi-scan
_exptl_absorpt_process_details
; 
 Azimutal absorption correction (North et al, 1968) 
;
_exptl_crystal_colour ' colorless '
_exptl_crystal_density_diffrn 1.485
_exptl_crystal_description ' block '
_exptl_crystal_F_000 1068
_exptl_crystal_size_max 0.23
_exptl_crystal_size_mid 0.18
_exptl_crystal_size_min 0.12
_refine_diff_density_max 0.54
_refine_diff_density_min -0.39
_refine_ls_extinction_coef 42(7)
_refine_ls_extinction_method 'Larson 1970 Crystallographic Computing eq 22'
_refine_ls_goodness_of_fit_ref 1.5475
_refine_ls_hydrogen_treatment mixed
_refine_ls_matrix_type full
_refine_ls_number_parameters 134
_refine_ls_number_reflns 1476
_refine_ls_number_restraints 0
_refine_ls_R_factor_all 0.1188
_refine_ls_R_factor_gt 0.0339
_refine_ls_shift/su_max 0.000403
_refine_ls_structure_factor_coef F
_refine_ls_weighting_details
;
 p=P(6)*max(Fo^2^,0) + (1-P(6))Fc^2^ 
 Method = SHELXL 97 (Sheldrick, 1997) 
 W = 1. / [Sigma^2^(F*)+(P(1)p)^2^+P(2)p+P(4)+P(5)Sin(theta) ] 
 P(i) are: 
 0.150E-01 0.00 0.00 0.00 0.00 1.00 
;
_refine_ls_weighting_scheme calc
_refine_ls_wR_factor_all 0.0409
_refine_ls_wR_factor_gt 0.0362
_refine_ls_wR_factor_ref 0.0362
_reflns_limit_h_max 13
_reflns_limit_h_min -13
_reflns_limit_k_max 15
_reflns_limit_k_min 0
_reflns_limit_l_max 14
_reflns_limit_l_min 0
_reflns_number_gt 1476
_reflns_number_total 3175
_reflns_threshold_expression I>2.50u(I)
_cod_data_source_file ic049792esi20040216_065452_3.cif
_cod_data_source_block '[BU4N][HG(CN)2CL]'
_cod_depositor_comments
;
The following automatic conversions were performed:
'_symmetry_cell_setting' value 'Monoclinic' changed to 'monoclinic'
according to '/home/saulius/struct/CIF-dictionaries/cif_core.dic'
dictionary named 'cif_core.dic' version 2.4.1 from 2010-06-29.

Automatic conversion script
Id: cif_fix_enum 1527 2010-12-29 10:47:43Z saulius 
;
_cod_original_sg_symbol_H-M 'P 1 21/n 1 '
_cod_original_formula_sum ' C18 H37 Cl1 Hg1 N3 O0.50 '
_cod_database_code 4311791

loop_
_symmetry_equiv_pos_as_xyz
x,y,z
-x,-y,-z
-x+1/2,y+1/2,-z+1/2
x+1/2,-y+1/2,z+1/2

loop_
_atom_site_label
_atom_site_type_symbol
_atom_site_fract_x
_atom_site_fract_y
_atom_site_fract_z
_atom_site_U_iso_or_equiv
_atom_site_occupancy
_atom_site_adp_type
_atom_site_refinement_flags_posn
_atom_site_refinement_flags_adp
_atom_site_refinement_flags_occupancy
_atom_site_refinement_disorder_assembly
_atom_site_refinement_disorder_group
_atom_site_attached_hydrogens
Hg1 Hg 0.39658(4) 0.46277(4) 1.08980(4) 0.1034 1.0000 Uani . . . . . .
Cl1 Cl 0.5462(3) 0.3706(2) 0.9873(3) 0.1105 1.0000 Uani . . . . . .
N1 N 0.3550(6) 0.2120(6) 0.7094(6) 0.0769 1.0000 Uani . . . . . .
N12 N 0.5254(15) 0.4889(16) 1.3032(12) 0.2313 1.0000 Uani . . . . . .
N11 N 0.1992(11) 0.4279(9) 0.9308(12) 0.1635 1.0000 Uani . . . . . .
C12 C 0.4828(14) 0.4771(15) 1.2256(14) 0.1654 1.0000 Uani . . . . . .
C11 C 0.2692(12) 0.4382(9) 0.9859(12) 0.1194 1.0000 Uani . . . . . .
C1 C 0.2980(8) 0.1561(7) 0.7857(7) 0.083(3) 1.0000 Uiso . . . . . .
C2 C 0.2918(9) 0.1976(8) 0.8895(8) 0.100(4) 1.0000 Uiso . . . . . .
C3 C 0.2385(10) 0.1365(10) 0.9583(9) 0.131(5) 1.0000 Uiso . . . . . .
C4 C 0.2222(11) 0.1791(10) 1.0633(10) 0.155(6) 1.0000 Uiso . . . . . .
C5 C 0.4715(8) 0.2282(8) 0.7475(9) 0.092(3) 1.0000 Uiso . . . . . .
C6 C 0.5383(9) 0.1443(8) 0.7633(9) 0.112(4) 1.0000 Uiso . . . . . .
C7 C 0.6507(10) 0.1676(9) 0.8037(10) 0.132(5) 1.0000 Uiso . . . . . .
C8 C 0.7137(11) 0.0845(10) 0.8286(11) 0.148(5) 1.0000 Uiso . . . . . .
C9 C 0.3500(8) 0.1587(8) 0.6094(8) 0.091(3) 1.0000 Uiso . . . . . .
C10 C 0.4022(10) 0.2014(9) 0.5221(9) 0.123(4) 1.0000 Uiso . . . . . .
C13 C 0.3833(11) 0.1442(11) 0.4266(11) 0.156(6) 1.0000 Uiso . . . . . .
C14 C 0.4335(15) 0.1839(14) 0.3470(15) 0.252(10) 1.0000 Uiso . . . . . .
C15 C 0.3057(8) 0.3045(8) 0.6953(8) 0.095(4) 1.0000 Uiso . . . . . .
C16 C 0.1915(9) 0.3036(9) 0.6578(9) 0.116(4) 1.0000 Uiso . . . . . .
C17 C 0.1460(11) 0.3998(10) 0.6394(11) 0.138(5) 1.0000 Uiso . . . . . .
C18 C 0.0370(11) 0.3985(11) 0.5938(11) 0.167(6) 1.0000 Uiso . . . . . .
H11 H 0.3331(8) 0.0991(7) 0.7939(7) 0.073(6) 1.0000 Uiso . . . . . .
H12 H 0.2271(8) 0.1469(7) 0.7576(7) 0.073(6) 1.0000 Uiso . . . . . .
H21 H 0.3620(9) 0.2084(8) 0.9187(8) 0.088(6) 1.0000 Uiso . . . . . .
H22 H 0.2540(9) 0.2534(8) 0.8835(8) 0.088(6) 1.0000 Uiso . . . . . .
H31 H 0.2796(10) 0.0826(10) 0.9681(9) 0.121(6) 1.0000 Uiso . . . . . .
H32 H 0.1707(10) 0.1219(10) 0.9258(9) 0.121(6) 1.0000 Uiso . . . . . .
H41 H 0.1864(11) 0.1366(10) 1.1034(10) 0.151(6) 1.0000 Uiso . . . . . .
H42 H 0.2895(11) 0.1935(10) 1.0970(10) 0.151(6) 1.0000 Uiso . . . . . .
H43 H 0.1806(11) 0.2328(10) 1.0547(10) 0.151(6) 1.0000 Uiso . . . . . .
H51 H 0.4722(8) 0.2605(8) 0.8105(9) 0.081(6) 1.0000 Uiso . . . . . .
H52 H 0.5038(8) 0.2643(8) 0.6981(9) 0.081(6) 1.0000 Uiso . . . . . .
H61 H 0.5063(9) 0.1069(8) 0.8116(9) 0.103(6) 1.0000 Uiso . . . . . .
H62 H 0.5409(9) 0.1125(8) 0.7003(9) 0.103(6) 1.0000 Uiso . . . . . .
H71 H 0.6473(10) 0.2029(9) 0.8642(10) 0.129(6) 1.0000 Uiso . . . . . .
H72 H 0.6837(10) 0.2021(9) 0.7534(10) 0.129(6) 1.0000 Uiso . . . . . .
H81 H 0.7835(11) 0.1018(10) 0.8539(11) 0.147(6) 1.0000 Uiso . . . . . .
H82 H 0.6813(11) 0.0498(10) 0.8791(11) 0.147(6) 1.0000 Uiso . . . . . .
H83 H 0.7177(11) 0.0490(10) 0.7683(11) 0.147(6) 1.0000 Uiso . . . . . .
H91 H 0.3830(8) 0.1015(8) 0.6230(8) 0.078(6) 1.0000 Uiso . . . . . .
H92 H 0.2771(8) 0.1497(8) 0.5875(8) 0.078(6) 1.0000 Uiso . . . . . .
H101 H 0.4769(10) 0.2045(9) 0.5388(9) 0.115(6) 1.0000 Uiso . . . . . .
H102 H 0.3748(10) 0.2609(9) 0.5106(9) 0.115(6) 1.0000 Uiso . . . . . .
H131 H 0.4058(11) 0.0835(11) 0.4402(11) 0.157(6) 1.0000 Uiso . . . . . .
H132 H 0.3090(11) 0.1449(11) 0.4074(11) 0.157(6) 1.0000 Uiso . . . . . .
H141 H 0.4192(15) 0.1480(14) 0.2872(15) 0.288(6) 1.0000 Uiso . . . . . .
H142 H 0.5078(15) 0.1832(14) 0.3661(15) 0.288(6) 1.0000 Uiso . . . . . .
H143 H 0.4110(15) 0.2447(14) 0.3333(15) 0.288(6) 1.0000 Uiso . . . . . .
H151 H 0.3109(8) 0.3336(8) 0.7604(8) 0.087(6) 1.0000 Uiso . . . . . .
H152 H 0.3446(8) 0.3383(8) 0.6487(8) 0.087(6) 1.0000 Uiso . . . . . .
H161 H 0.1513(9) 0.2734(9) 0.7062(9) 0.108(6) 1.0000 Uiso . . . . . .
H162 H 0.1850(9) 0.2716(9) 0.5945(9) 0.108(6) 1.0000 Uiso . . . . . .
H171 H 0.1469(11) 0.4301(10) 0.7036(11) 0.132(6) 1.0000 Uiso . . . . . .
H172 H 0.1896(11) 0.4318(10) 0.5952(11) 0.132(6) 1.0000 Uiso . . . . . .
H181 H 0.0123(11) 0.4592(11) 0.5845(11) 0.163(6) 1.0000 Uiso . . . . . .
H182 H -0.0075(11) 0.3671(11) 0.6376(11) 0.163(6) 1.0000 Uiso . . . . . .
H183 H 0.0352(11) 0.3687(11) 0.5293(11) 0.163(6) 1.0000 Uiso . . . . . .
O1 O 0.548(2) 0.5659(16) 1.481(2) 0.251(12) 0.5000 Uiso . . . . . .
H1 H 0.540(2) 0.5412(16) 1.422(2) 0.291(12) 0.5000 Uiso . . . . . .
H2 H 0.528(2) 0.5513(16) 1.540(2) 0.291(12) 0.5000 Uiso . . . . . .

loop_
_atom_site_aniso_label
_atom_site_aniso_U_11
_atom_site_aniso_U_22
_atom_site_aniso_U_33
_atom_site_aniso_U_23
_atom_site_aniso_U_13
_atom_site_aniso_U_12
Hg1 0.0922(4) 0.1195(5) 0.0977(4) 0.0069(4) 0.0018(2) -0.0011(4)
Cl1 0.107(2) 0.083(2) 0.141(3) -0.007(2) 0.002(2) 0.016(2)
N1 0.077(6) 0.077(7) 0.075(6) -0.016(5) -0.005(5) -0.001(5)
N12 0.232(19) 0.34(3) 0.113(11) 0.038(15) -0.028(12) -0.045(16)
N11 0.136(11) 0.136(13) 0.208(14) -0.025(10) -0.064(10) 0.023(9)
C12 0.139(14) 0.24(2) 0.117(13) 0.039(16) 0.031(11) -0.023(14)
C11 0.105(10) 0.102(13) 0.146(13) -0.018(10) -0.029(9) 0.013(9)

loop_
_atom_type_symbol
_atom_type_scat_dispersion_real
_atom_type_scat_dispersion_imag
_atom_type_scat_Cromer_Mann_a1
_atom_type_scat_Cromer_Mann_b1
_atom_type_scat_Cromer_Mann_a2
_atom_type_scat_Cromer_Mann_b2
_atom_type_scat_Cromer_Mann_a3
_atom_type_scat_Cromer_Mann_b3
_atom_type_scat_Cromer_Mann_a4
_atom_type_scat_Cromer_Mann_b4
_atom_type_scat_Cromer_Mann_c
_atom_type_scat_source
'Hg  ' -2.3894 9.2266 20.6809 0.5450 19.0417 8.4484 21.6575 1.5729 5.9676 38.3246 12.6089 International_Tables_Vol_IV_Table_2.2B
'Cl  ' 0.1484 0.1585 11.4604 0.0104 7.1964 1.1662 6.2556 18.5194 1.6455 47.7784 -9.5574 International_Tables_Vol_IV_Table_2.2B
'N   ' 0.0061 0.0033 12.2126 0.0057 3.1322 9.8933 2.0125 28.9975 1.1663 0.5826 -11.5290 International_Tables_Vol_IV_Table_2.2B
'C   ' 0.0033 0.0016 2.3100 20.8439 1.0200 10.2075 1.5886 0.5687 0.8650 51.6512 0.2156 International_Tables_Vol_IV_Table_2.2B
'H   ' 0.0000 0.0000 0.4930 10.5109 0.3229 26.1257 0.1402 3.1424 0.0408 57.7998 0.0030 International_Tables_Vol_IV_Table_2.2B
'O   ' 0.0106 0.0060 3.0485 13.2771 2.2868 5.7011 1.5463 0.3239 0.8670 32.9089 0.2508 International_Tables_Vol_IV_Table_2.2B

loop_
_geom_angle_atom_site_label_1
_geom_angle_site_symmetry_1
_geom_angle_atom_site_label_2
_geom_angle_site_symmetry_2
_geom_angle_atom_site_label_3
_geom_angle_site_symmetry_3
_geom_angle
_geom_angle_publ_flag
C11 . Hg1 . C12 . 160.1(6) yes
C11 . Hg1 . Cl1 . 96.9(4) yes
C12 . Hg1 . Cl1 . 97.9(5) yes
C11 . Hg1 . Hg1 2_667 100.3(4) yes
C12 . Hg1 . Hg1 2_667 99.5(4) yes
Cl1 . Hg1 . Hg1 2_667 46.75(7) yes
C11 . Hg1 . Cl1 2_667 97.3(4) yes
C12 . Hg1 . Cl1 2_667 95.2(6) yes
Cl1 . Hg1 . Cl1 2_667 93.10(9) yes
Hg1 2_667 Hg1 . Cl1 2_667 46.35(7) yes
Hg1 . Cl1 . Hg1 2_667 86.90(9) yes
C15 . N1 . C9 . 111.8(8) yes
C15 . N1 . C5 . 106.0(8) yes
C9 . N1 . C5 . 109.8(8) yes
C15 . N1 . C1 . 111.2(7) yes
C9 . N1 . C1 . 107.2(8) yes
C5 . N1 . C1 . 110.9(8) yes
Hg1 . C12 . N12 . 175(2) yes
Hg1 . C11 . N11 . 177.5(14) yes
H12 . C1 . H11 . 109.467 no
H12 . C1 . C2 . 107.5(6) no
H11 . C1 . C2 . 108.2(6) no
H12 . C1 . N1 . 107.4(5) no
H11 . C1 . N1 . 108.4(5) no
C2 . C1 . N1 . 115.8(9) yes
H22 . C2 . H21 . 109.47(2) no
H22 . C2 . C3 . 109.4(7) no
H21 . C2 . C3 . 108.0(7) no
H22 . C2 . C1 . 109.7(6) no
H21 . C2 . C1 . 109.0(6) no
C3 . C2 . C1 . 111.3(10) yes
H32 . C3 . H31 . 109.467(4) no
H32 . C3 . C4 . 108.6(7) no
H31 . C3 . C4 . 109.1(8) no
H32 . C3 . C2 . 107.4(7) no
H31 . C3 . C2 . 108.9(7) no
C4 . C3 . C2 . 113.3(12) yes
H43 . C4 . H42 . 109.48(2) no
H43 . C4 . H41 . 109.476(12) no
H42 . C4 . H41 . 109.476(14) no
H43 . C4 . C3 . 110.0(8) no
H42 . C4 . C3 . 109.5(7) no
H41 . C4 . C3 . 108.9(8) no
H52 . C5 . H51 . 109.467(16) no
H52 . C5 . C6 . 106.8(6) no
H51 . C5 . C6 . 108.8(7) no
H52 . C5 . N1 . 108.2(5) no
H51 . C5 . N1 . 108.1(5) no
C6 . C5 . N1 . 115.4(9) yes
H62 . C6 . H61 . 109.467(15) no
H62 . C6 . C7 . 109.0(7) no
H61 . C6 . C7 . 109.2(7) no
H62 . C6 . C5 . 110.0(7) no
H61 . C6 . C5 . 107.9(6) no
C7 . C6 . C5 . 111.3(10) yes
H72 . C7 . H71 . 109.467(15) no
H72 . C7 . C8 . 109.8(8) no
H71 . C7 . C8 . 108.9(8) no
H72 . C7 . C6 . 108.9(7) no
H71 . C7 . C6 . 108.5(7) no
C8 . C7 . C6 . 111.2(12) yes
H83 . C8 . H82 . 109.476(16) no
H83 . C8 . H81 . 109.476(13) no
H82 . C8 . H81 . 109.476(12) no
H83 . C8 . C7 . 109.3(8) no
H82 . C8 . C7 . 110.3(8) no
H81 . C8 . C7 . 108.8(8) no
H92 . C9 . H91 . 109.467 no
H92 . C9 . C10 . 107.3(7) no
H91 . C9 . C10 . 107.7(7) no
H92 . C9 . N1 . 107.9(5) no
H91 . C9 . N1 . 107.7(5) no
C10 . C9 . N1 . 116.5(10) yes
H102 . C10 . H101 . 109.467(18) no
H102 . C10 . C13 . 110.4(8) no
H101 . C10 . C13 . 108.1(8) no
H102 . C10 . C9 . 109.4(7) no
H101 . C10 . C9 . 109.1(7) no
C13 . C10 . C9 . 110.2(11) yes
H132 . C13 . H131 . 109.467(6) no
H132 . C13 . C14 . 106.9(11) no
H131 . C13 . C14 . 113.0(12) no
H132 . C13 . C10 . 107.8(8) no
H131 . C13 . C10 . 110.0(8) no
C14 . C13 . C10 . 109.5(15) yes
H143 . C14 . H142 . 109.476(17) no
H143 . C14 . H141 . 109.476(6) no
H142 . C14 . H141 . 109.476(13) no
H143 . C14 . C13 . 113.0(12) no
H142 . C14 . C13 . 106.9(11) no
H141 . C14 . C13 . 108.4(12) no
H152 . C15 . H151 . 109.467(15) no
H152 . C15 . C16 . 108.9(6) no
H151 . C15 . C16 . 107.6(7) no
H152 . C15 . N1 . 109.0(5) no
H151 . C15 . N1 . 107.3(5) no
C16 . C15 . N1 . 114.4(10) yes
H162 . C16 . H161 . 109.467(15) no
H162 . C16 . C17 . 108.2(7) no
H161 . C16 . C17 . 108.9(7) no
H162 . C16 . C15 . 108.3(7) no
H161 . C16 . C15 . 109.5(6) no
C17 . C16 . C15 . 112.5(11) yes
H172 . C17 . H171 . 109.467(14) no
H172 . C17 . C18 . 109.0(9) no
H171 . C17 . C18 . 108.6(9) no
H172 . C17 . C16 . 109.0(7) no
H171 . C17 . C16 . 108.3(7) no
C18 . C17 . C16 . 112.4(13) yes
H183 . C18 . H182 . 109.476(14) no
H183 . C18 . H181 . 109.476(19) no
H182 . C18 . H181 . 109.476(19) no
H183 . C18 . C17 . 109.3(9) no
H182 . C18 . C17 . 109.8(9) no
H181 . C18 . C17 . 109.3(10) no
H2 . O1 . H1 . 133.638(10) no

loop_
_geom_bond_atom_site_label_1
_geom_bond_site_symmetry_1
_geom_bond_atom_site_label_2
_geom_bond_site_symmetry_2
_geom_bond_distance
_geom_bond_publ_flag
Hg1 . C11 . 2.056(16) yes
Hg1 . C12 . 2.02(2) yes
Hg1 . Cl1 . 2.747(3) yes
Hg1 . Hg1 2_667 3.7917(11) yes
Hg1 . Cl1 2_667 2.766(3) yes
N1 . C15 . 1.502(12) yes
N1 . C9 . 1.522(11) yes
N1 . C5 . 1.532(12) yes
N1 . C1 . 1.513(12) yes
N12 . C12 . 1.126(19) yes
N11 . C11 . 1.107(14) yes
C1 . H12 . 0.95000(16) no
C1 . H11 . 0.9500(2) no
C1 . C2 . 1.495(13) yes
C2 . H22 . 0.9500(2) no
C2 . H21 . 0.95000(15) no
C2 . C3 . 1.468(14) yes
C3 . H32 . 0.95000(15) no
C3 . H31 . 0.95000(19) no
C3 . C4 . 1.535(16) yes
C4 . H43 . 0.95001(19) no
C4 . H42 . 0.95001(15) no
C4 . H41 . 0.95000(14) no
C5 . H52 . 0.94999(13) no
C5 . H51 . 0.95000(13) no
C5 . C6 . 1.499(13) yes
C6 . H62 . 0.95000(13) no
C6 . H61 . 0.95000(13) no
C6 . C7 . 1.512(14) yes
C7 . H72 . 0.95000(13) no
C7 . H71 . 0.94999(13) no
C7 . C8 . 1.480(15) yes
C8 . H83 . 0.95001(13) no
C8 . H82 . 0.95001(13) no
C8 . H81 . 0.95000(15) no
C9 . H92 . 0.95000(15) no
C9 . H91 . 0.9500(2) no
C9 . C10 . 1.495(14) yes
C10 . H102 . 0.9500(2) no
C10 . H101 . 0.95000(15) no
C10 . C13 . 1.509(16) yes
C13 . H132 . 0.95000(16) no
C13 . H131 . 0.9500(2) no
C13 . C14 . 1.39(2) yes
C14 . H143 . 0.9500(2) no
C14 . H142 . 0.95001(16) no
C14 . H141 . 0.95001(13) no
C15 . H152 . 0.95000(13) no
C15 . H151 . 0.94999(13) no
C15 . C16 . 1.483(13) yes
C16 . H162 . 0.94999(13) no
C16 . H161 . 0.95000(13) no
C16 . C17 . 1.539(16) yes
C17 . H172 . 0.95000(13) no
C17 . H171 . 0.95000(13) no
C17 . C18 . 1.454(15) yes
C18 . H183 . 0.95001(13) no
C18 . H182 . 0.95001(13) no
C18 . H181 . 0.9500(2) no
O1 . H2 . 0.85000(12) no
O1 . H1 . 0.85000(12) no
